data_7125190
loop_
_publ_author_name
'Colin-Molina, Abraham'
'P\'erez-Estrada, Salvador'
'Roa, Arian E.'
'Villagrana-Garcia, Alvin'
'Hern\'andez-Ortega, Sim\'on'
'Rodr\'iguez, Mario'
'Brown, Stuart E.'
'Rodr\'iguez-Molina, Braulio'

_publ_section_title
;
 Isotropic rotation in amphidynamic crystals of stacked carbazole-based
 rotors featuring halogen-bonded stators.
;
_journal_issue 87
_journal_name_full 'Chemical communications (Cambridge, England)'
_journal_page_first 12833
_journal_page_last 12836
_journal_paper_doi 10.1039/c6cc07379d
_journal_volume 52
_journal_year 2016
_chemical_formula_sum 'C30 H16 Br4 N2'
_chemical_formula_weight 724.09
_space_group_crystal_system monoclinic
_space_group_IT_number 15
_space_group_name_Hall '-C 2yc'
_space_group_name_H-M_alt 'C 1 2/c 1'
_atom_sites_solution_hydrogens geom
_audit_creation_method SHELXL-2014/7
_audit_update_record
;
2016-05-18 deposited with the CCDC.
2016-09-26 downloaded from the CCDC.
;
_cell_angle_alpha 90
_cell_angle_beta 101.0789(11)
_cell_angle_gamma 90
_cell_formula_units_Z 4
_cell_length_a 28.6762(10)
_cell_length_b 3.91570(10)
_cell_length_c 22.0307(7)
_cell_measurement_reflns_used 9852
_cell_measurement_temperature 209(2)
_cell_measurement_theta_max 25.28
_cell_measurement_theta_min 2.59
_cell_volume 2427.67(13)
_computing_cell_refinement 'APEX3 v2016.1 (Bruker, 2014)'
_computing_data_collection 'APEX3 v2016.1 (Bruker, 2014)'
_computing_data_reduction 'SAINT V8.37A  (Bruker, 2014)'
_computing_molecular_graphics 'XP V 5.1 (Bruker, 1998)'
_computing_structure_refinement 'SHELXL-2014/7 (Sheldrick, 2014)'
_computing_structure_solution 'SHELXS-2014 (Bruker, 2014)'
_diffrn_ambient_temperature 209(2)
_diffrn_detector_area_resol_mean 52.0833
_diffrn_measured_fraction_theta_full 0.998
_diffrn_measured_fraction_theta_max 0.996
_diffrn_measurement_device_type 'Bruker D8 Venture \k-geometry diffractometer 208039-01'
_diffrn_measurement_method '\f and \w scans'
_diffrn_radiation_type MoK\a
_diffrn_radiation_wavelength 0.71073
_diffrn_reflns_av_R_equivalents 0.1038
_diffrn_reflns_av_unetI/netI 0.0443
_diffrn_reflns_Laue_measured_fraction_full 0.998
_diffrn_reflns_Laue_measured_fraction_max 0.996
_diffrn_reflns_limit_h_max 34
_diffrn_reflns_limit_h_min -34
_diffrn_reflns_limit_k_max 4
_diffrn_reflns_limit_k_min -4
_diffrn_reflns_limit_l_max 26
_diffrn_reflns_limit_l_min -26
_diffrn_reflns_number 20268
_diffrn_reflns_point_group_measured_fraction_full 0.998
_diffrn_reflns_point_group_measured_fraction_max 0.996
_diffrn_reflns_theta_full 25.242
_diffrn_reflns_theta_max 25.329
_diffrn_reflns_theta_min 2.587
_diffrn_source 'micro-focus X-ray source'
_exptl_absorpt_coefficient_mu 6.656
_exptl_absorpt_correction_T_max 0.8385
_exptl_absorpt_correction_T_min 0.5148
_exptl_absorpt_correction_type integration
_exptl_absorpt_process_details 'SADABS-2014/5 - Bruker AXS (Bruker, 2014)'
_exptl_crystal_colour colourless
_exptl_crystal_density_diffrn 1.981
_exptl_crystal_description Prism
_exptl_crystal_F_000 1400
_exptl_crystal_size_max 0.341
_exptl_crystal_size_mid 0.068
_exptl_crystal_size_min 0.030
_refine_diff_density_max 0.580
_refine_diff_density_min -0.833
_refine_diff_density_rms 0.142
_refine_ls_extinction_method none
_refine_ls_goodness_of_fit_ref 1.137
_refine_ls_hydrogen_treatment constr
_refine_ls_matrix_type full
_refine_ls_number_parameters 163
_refine_ls_number_reflns 2215
_refine_ls_number_restraints 0
_refine_ls_restrained_S_all 1.137
_refine_ls_R_factor_all 0.0638
_refine_ls_R_factor_gt 0.0438
_refine_ls_shift/su_max 0.001
_refine_ls_shift/su_mean 0.000
_refine_ls_structure_factor_coef Fsqd
_refine_ls_weighting_details 'w=1/[\s^2^(Fo^2^)+(0.0147P)^2^+29.8599P] where P=(Fo^2^+2Fc^2^)/3'
_refine_ls_weighting_scheme calc
_refine_ls_wR_factor_gt 0.0851
_refine_ls_wR_factor_ref 0.0971
_reflns_Friedel_coverage 0.000
_reflns_number_gt 1743
_reflns_number_total 2215
_reflns_threshold_expression 'I > 2\s(I)'
_cod_data_source_file c6cc07379d2.cif
_cod_data_source_block 224RMB16
_cod_original_sg_symbol_H-M 'C 2/c'
_cod_database_code 7125190
_shelx_shelxl_version_number 2014/7
_shelx_space_group_comment
; 
The symmetry employed for this shelxl refinement is uniquely defined 
by the following loop, which should always be used as a source of 
symmetry information in preference to the above space-group names. 
They are only intended as comments. 
;
_shelx_estimated_absorpt_t_min 0.210
_shelx_estimated_absorpt_t_max 0.825

loop_
_space_group_symop_operation_xyz
'x, y, z'
'-x, y, -z+1/2'
'x+1/2, y+1/2, z'
'-x+1/2, y+1/2, -z+1/2'
'-x, -y, -z'
'x, -y, z-1/2'
'-x+1/2, -y+1/2, -z'
'x+1/2, -y+1/2, z-1/2'

loop_
_atom_site_label
_atom_site_type_symbol
_atom_site_fract_x
_atom_site_fract_y
_atom_site_fract_z
_atom_site_U_iso_or_equiv
_atom_site_adp_type
_atom_site_occupancy
_atom_site_site_symmetry_order
_atom_site_calc_flag
_atom_site_refinement_flags_posn
_atom_site_refinement_flags_adp
Br1 Br -0.14427(2) -0.26818(19) 0.37296(3) 0.0409(2) Uani 1 1 d . .
Br2 Br 0.02686(2) 0.38130(17) 0.11038(3) 0.0365(2) Uani 1 1 d . .
C1 C -0.20546(18) -0.3585(14) 0.1881(2) 0.0241(12) Uani 1 1 d . .
H1 H -0.2344 -0.4392 0.1650 0.029 Uiso 1 1 calc R U
C2 C -0.19640(17) -0.3707(15) 0.2516(2) 0.0245(12) Uani 1 1 d . .
H2 H -0.2195 -0.4597 0.2724 0.029 Uiso 1 1 calc R U
C3 C -0.15353(18) -0.2529(15) 0.2855(2) 0.0233(12) Uani 1 1 d . .
C4 C -0.11821(17) -0.1221(15) 0.2576(2) 0.0221(12) Uani 1 1 d . .
H4 H -0.0894 -0.0440 0.2813 0.027 Uiso 1 1 calc R U
C4A C -0.12669(16) -0.1097(14) 0.1936(2) 0.0189(11) Uani 1 1 d . .
C4B C -0.09813(16) -0.0030(14) 0.1498(2) 0.0193(11) Uani 1 1 d . .
C5 C -0.05283(18) 0.1307(14) 0.1560(2) 0.0245(12) Uani 1 1 d . .
H5 H -0.0342 0.1706 0.1953 0.029 Uiso 1 1 calc R U
C6 C -0.03556(18) 0.2043(15) 0.1029(3) 0.0272(13) Uani 1 1 d . .
C7 C -0.06254(18) 0.1478(15) 0.0445(2) 0.0272(13) Uani 1 1 d . .
H7 H -0.0498 0.2004 0.0093 0.033 Uiso 1 1 calc R U
C8 C -0.10785(18) 0.0156(15) 0.0372(2) 0.0239(12) Uani 1 1 d . .
H8 H -0.1262 -0.0256 -0.0023 0.029 Uiso 1 1 calc R U
C8A C -0.12551(17) -0.0548(14) 0.0905(2) 0.0214(12) Uani 1 1 d . .
C9 C -0.17071(17) -0.2235(14) 0.1586(2) 0.0198(11) Uani 1 1 d . .
N9 N -0.17012(14) -0.1880(12) 0.09615(18) 0.0225(10) Uani 1 1 d . .
C10 C -0.21066(17) -0.2220(14) 0.0478(2) 0.0204(11) Uani 1 1 d . .
C11 C -0.20701(17) -0.3861(15) -0.0072(2) 0.0249(12) Uani 1 1 d . .
H11 H -0.1777 -0.4786 -0.0122 0.030 Uiso 1 1 calc R U
C12 C -0.24605(17) -0.4133(14) -0.0542(2) 0.0219(12) Uani 1 1 d . .
H12 H -0.2432 -0.5253 -0.0911 0.026 Uiso 1 1 calc R U

loop_
_atom_site_aniso_label
_atom_site_aniso_U_11
_atom_site_aniso_U_22
_atom_site_aniso_U_33
_atom_site_aniso_U_23
_atom_site_aniso_U_13
_atom_site_aniso_U_12
Br1 0.0367(4) 0.0665(5) 0.0212(3) 0.0013(3) 0.0100(2) -0.0063(3)
Br2 0.0196(3) 0.0427(4) 0.0491(4) 0.0088(3) 0.0111(2) -0.0051(3)
C1 0.019(3) 0.029(3) 0.024(3) -0.008(2) 0.003(2) -0.003(2)
C2 0.018(3) 0.033(3) 0.026(3) 0.000(3) 0.013(2) 0.000(2)
C3 0.026(3) 0.028(3) 0.018(3) 0.001(2) 0.009(2) 0.003(2)
C4 0.017(3) 0.033(3) 0.015(2) -0.002(2) 0.001(2) -0.001(2)
C4A 0.013(2) 0.024(3) 0.020(3) 0.000(2) 0.004(2) 0.001(2)
C4B 0.012(2) 0.024(3) 0.023(3) 0.003(2) 0.005(2) 0.001(2)
C5 0.020(3) 0.028(3) 0.025(3) 0.001(2) 0.004(2) 0.002(2)
C6 0.017(3) 0.028(3) 0.038(3) 0.005(3) 0.008(2) 0.000(2)
C7 0.024(3) 0.038(4) 0.023(3) 0.008(3) 0.012(2) 0.002(3)
C8 0.022(3) 0.037(3) 0.016(3) 0.001(2) 0.009(2) 0.002(2)
C8A 0.014(2) 0.025(3) 0.026(3) -0.002(2) 0.006(2) 0.001(2)
C9 0.016(2) 0.026(3) 0.019(2) -0.001(2) 0.007(2) 0.001(2)
N9 0.016(2) 0.038(3) 0.014(2) -0.002(2) 0.0036(17) -0.003(2)
C10 0.019(3) 0.027(3) 0.015(2) -0.001(2) 0.004(2) -0.003(2)
C11 0.014(2) 0.034(3) 0.028(3) 0.004(3) 0.009(2) 0.001(2)
C12 0.021(3) 0.032(3) 0.013(2) -0.004(2) 0.007(2) 0.002(2)

loop_
_atom_type_symbol
_atom_type_description
_atom_type_scat_dispersion_real
_atom_type_scat_dispersion_imag
_atom_type_scat_source
C C 0.0033 0.0016 'International Tables Vol C Tables 4.2.6.8 and 6.1.1.4'
H H 0.0000 0.0000 'International Tables Vol C Tables 4.2.6.8 and 6.1.1.4'
N N 0.0061 0.0033 'International Tables Vol C Tables 4.2.6.8 and 6.1.1.4'
Br Br -0.2901 2.4595 'International Tables Vol C Tables 4.2.6.8 and 6.1.1.4'

loop_
_geom_angle_atom_site_label_1
_geom_angle_atom_site_label_2
_geom_angle_atom_site_label_3
_geom_angle
_geom_angle_site_symmetry_1
_geom_angle_site_symmetry_3
C2 C1 C9 118.4(5) . .
C2 C1 H1 120.8 . .
C9 C1 H1 120.8 . .
C1 C2 C3 120.6(5) . .
C1 C2 H2 119.7 . .
C3 C2 H2 119.7 . .
C4 C3 C2 122.3(5) . .
C4 C3 Br1 119.5(4) . .
C2 C3 Br1 118.2(4) . .
C3 C4 C4A 117.7(5) . .
C3 C4 H4 121.1 . .
C4A C4 H4 121.1 . .
C4 C4A C9 120.4(4) . .
C4 C4A C4B 132.9(4) . .
C9 C4A C4B 106.7(4) . .
C5 C4B C8A 119.6(5) . .
C5 C4B C4A 133.4(5) . .
C8A C4B C4A 107.0(4) . .
C4B C5 C6 118.5(5) . .
C4B C5 H5 120.8 . .
C6 C5 H5 120.8 . .
C5 C6 C7 121.6(5) . .
C5 C6 Br2 119.2(4) . .
C7 C6 Br2 119.2(4) . .
C8 C7 C6 120.8(5) . .
C8 C7 H7 119.6 . .
C6 C7 H7 119.6 . .
C7 C8 C8A 117.6(5) . .
C7 C8 H8 121.2 . .
C8A C8 H8 121.2 . .
C8 C8A C4B 121.8(5) . .
C8 C8A N9 129.1(5) . .
C4B C8A N9 109.1(4) . .
N9 C9 C1 130.3(5) . .
N9 C9 C4A 109.2(4) . .
C1 C9 C4A 120.5(5) . .
C9 N9 C8A 108.0(4) . .
C9 N9 C10 124.6(4) . .
C8A N9 C10 126.4(4) . .
C12 C10 C11 119.0(4) 7_445 .
C12 C10 N9 120.6(4) 7_445 .
C11 C10 N9 120.4(4) . .
C12 C11 C10 120.3(5) . .
C12 C11 H11 119.8 . .
C10 C11 H11 119.8 . .
C11 C12 C10 120.7(5) . 7_445
C11 C12 H12 119.6 . .
C10 C12 H12 119.6 7_445 .

loop_
_geom_bond_atom_site_label_1
_geom_bond_atom_site_label_2
_geom_bond_distance
_geom_bond_site_symmetry_2
Br1 C3 1.895(5) .
Br2 C6 1.897(5) .
C1 C2 1.375(7) .
C1 C9 1.393(7) .
C1 H1 0.9400 .
C2 C3 1.388(7) .
C2 H2 0.9400 .
C3 C4 1.380(7) .
C4 C4A 1.385(7) .
C4 H4 0.9400 .
C4A C9 1.418(7) .
C4A C4B 1.443(7) .
C4B C5 1.383(7) .
C4B C8A 1.403(7) .
C5 C6 1.385(7) .
C5 H5 0.9400 .
C6 C7 1.387(8) .
C7 C8 1.379(7) .
C7 H7 0.9400 .
C8 C8A 1.393(7) .
C8 H8 0.9400 .
C8A N9 1.409(6) .
C9 N9 1.387(6) .
N9 C10 1.424(6) .
C10 C12 1.382(7) 7_445
C10 C11 1.394(7) .
C11 C12 1.376(7) .
C11 H11 0.9400 .
C12 C10 1.381(7) 7_445
C12 H12 0.9400 .

loop_
_geom_hbond_atom_site_label_D
_geom_hbond_atom_site_label_H
_geom_hbond_atom_site_label_A
_geom_hbond_distance_DH
_geom_hbond_distance_HA
_geom_hbond_distance_DA
_geom_hbond_angle_DHA
_geom_hbond_site_symmetry_A
C8 H8 Br1 0.94 2.93 3.703(5) 140.1 6
C11 H11 Br1 0.94 3.04 3.724(5) 130.9 6_545
